data_7233490
loop_
_publ_author_name
'Kaori Fujisawa'
'Naoya Kawakami'
'Yusuke Onishi'
'Yuichi Izumi'
'Sho Tamai'
'Nana Sugimoto'
'Osamu Tsutsumi'

_publ_section_title
;
 Photoluminescent properties of liquid crystalline gold(I) isocyanide
 complexes with a rod-like molecular structure
;
_journal_name_full 'Journal of Materials Chemistry C'
_journal_page_first 5359
_journal_page_last 5366
_journal_paper_doi 10.1039/C3TC31105H
_journal_volume 1
_journal_year 2013
_chemical_formula_moiety 'C22 H32 Au1 N1 O1'
_chemical_formula_sum 'C22 H32 Au N O'
_chemical_formula_weight 523.45
_chemical_name_systematic 1d
_space_group_IT_number 2
_space_group_name_Hall '-P 1'
_space_group_name_H-M_alt 'P -1'
_symmetry_cell_setting triclinic
_symmetry_space_group_name_Hall '-P 1'
_symmetry_space_group_name_H-M 'P -1'
_atom_sites_solution_hydrogens geom
_atom_sites_solution_primary direct
_atom_sites_solution_secondary difmap
_audit_creation_date 2012-08-17T00:59:24-00:00
_audit_creation_method 'WinGX routine CIF_UPDATE'
_cell_angle_alpha 76.298(10)
_cell_angle_beta 77.979(13)
_cell_angle_gamma 87.684(13)
_cell_formula_units_Z 2
_cell_length_a 8.9221(16)
_cell_length_b 9.6174(11)
_cell_length_c 13.6118(19)
_cell_measurement_reflns_used 24
_cell_measurement_temperature 296
_cell_measurement_theta_max 17.04
_cell_measurement_theta_min 9.33
_cell_volume 1109.8(3)
_computing_cell_refinement 'MSC/AFC Diffractometer Control Software'
_computing_data_collection
;MSC/AFC Diffractometer Control Software
(Molecular Structure Corporation, 1992)
;
_computing_data_reduction 'CrystalStructure (Molecular Structure Corporation & Rigaku, 2001)'
_computing_molecular_graphics
;ORTEP-3 for Windows (Farrugia, 1997) and VESTA
(Momma & Izumi, 2008)
;
_computing_publication_material 'WinGX (Farrugia, 1999)'
_computing_structure_refinement 'SHELXL97 (Sheldrick, 2008)'
_computing_structure_solution 'SIR92 (Altomare et al., 1994)'
_diffrn_ambient_temperature 296
_diffrn_measured_fraction_theta_full 0.959
_diffrn_measured_fraction_theta_max 0.959
_diffrn_measurement_device_type 'Rigaku AFC-5R diffractometer'
_diffrn_measurement_method \w
_diffrn_radiation_monochromator graphite
_diffrn_radiation_type CuK\a
_diffrn_radiation_wavelength 1.54184
_diffrn_reflns_av_R_equivalents 0.0613
_diffrn_reflns_av_unetI/netI 0.0833
_diffrn_reflns_limit_h_max 1
_diffrn_reflns_limit_h_min -10
_diffrn_reflns_limit_k_max 11
_diffrn_reflns_limit_k_min -11
_diffrn_reflns_limit_l_max 16
_diffrn_reflns_limit_l_min -16
_diffrn_reflns_number 4910
_diffrn_reflns_theta_full 70.06
_diffrn_reflns_theta_max 70.06
_diffrn_reflns_theta_min 3.41
_diffrn_standards_decay_% 7.37
_diffrn_standards_interval_count 150
_diffrn_standards_number 3
_exptl_absorpt_coefficient_mu 12.502
_exptl_absorpt_correction_T_max 0.606
_exptl_absorpt_correction_T_min 0.454
_exptl_absorpt_correction_type psi-scan
_exptl_absorpt_process_details '(North et al., 1968)'
_exptl_crystal_colour colourless
_exptl_crystal_density_diffrn 1.566
_exptl_crystal_density_method 'not measured'
_exptl_crystal_description block
_exptl_crystal_F_000 516
_exptl_crystal_size_max 0.5
_exptl_crystal_size_mid 0.04
_exptl_crystal_size_min 0.04
_refine_diff_density_max 0.52
_refine_diff_density_min -0.954
_refine_diff_density_rms 0.121
_refine_ls_extinction_coef 0.00102(14)
_refine_ls_extinction_method SHELXL
_refine_ls_goodness_of_fit_ref 1.008
_refine_ls_hydrogen_treatment constr
_refine_ls_matrix_type full
_refine_ls_number_constraints 4049
_refine_ls_number_parameters 282
_refine_ls_number_reflns 4049
_refine_ls_number_restraints 227
_refine_ls_restrained_S_all 0.995
_refine_ls_R_factor_all 0.098
_refine_ls_R_factor_gt 0.0473
_refine_ls_shift/su_max 0
_refine_ls_shift/su_mean 0
_refine_ls_structure_factor_coef Fsqd
_refine_ls_weighting_details 'calc w=1/[\s^2^(Fo^2^)+(0.0551P)^2^+0.0000P] where P=(Fo^2^+2Fc^2^)/3'
_refine_ls_weighting_scheme calc
_refine_ls_wR_factor_ref 0.132
_reflns_number_gt 2566
_reflns_number_total 4049
_reflns_threshold_expression >2\s(I)
_cod_data_source_file 1000004.cif
_cod_data_source_block PCOD1000004
_cod_original_formula_sum 'C22 H32 Au1 N1 O1'
_cod_database_code 7233490

loop_
_symmetry_equiv_pos_as_xyz
'x, y, z'
'-x, -y, -z'

loop_
_atom_site_label
_atom_site_fract_x
_atom_site_fract_y
_atom_site_fract_z
_atom_site_U_iso_or_equiv
_atom_site_adp_type
_atom_site_calc_flag
_atom_site_refinement_flags
_atom_site_occupancy
_atom_site_disorder_assembly
_atom_site_disorder_group
_atom_site_type_symbol
Au1 0.16194(5) 0.21151(5) 0.44249(4) 0.07452(19) Uani d U 1 . . Au
C9 -0.0252(13) 0.1800(11) 0.3955(9) 0.080(2) Uani d U 1 . . C
C7 0.4632(12) 0.2374(10) 0.5250(8) 0.074(2) Uani d U 1 . . C
N1 -0.1310(11) 0.1530(10) 0.3668(8) 0.091(2) Uani d U 1 . . N
O1 0.9721(8) 0.2379(7) 0.7060(6) 0.0811(19) Uani d . 1 . . O
C8 0.3516(12) 0.2307(11) 0.4904(9) 0.078(2) Uani d U 1 . . C
C16 1.1863(12) 0.3270(11) 0.7508(9) 0.0829(18) Uani d U 1 . . C
H16A 1.2521 0.2595 0.7197 0.099 Uiso calc RU 1 . . H
H16B 1.1439 0.2791 0.8218 0.099 Uiso calc R 1 . . H
C18 1.4180(12) 0.4124(12) 0.8047(9) 0.0837(19) Uani d U 1 A . C
H18A 1.3801 0.3578 0.8747 0.1 Uiso calc R 1 . . H
H18B 1.4869 0.3514 0.7688 0.1 Uiso calc R 1 . . H
C17 1.2827(12) 0.4518(11) 0.7508(9) 0.0822(18) Uani d U 1 . . C
H17A 1.2177 0.5175 0.7842 0.099 Uiso calc R 1 . . H
H17B 1.3219 0.5018 0.6797 0.099 Uiso calc R 1 . . H
C3 0.7976(12) 0.3721(10) 0.6020(8) 0.070(3) Uani d . 1 . . C
H3 0.849 0.458 0.5924 0.085 Uiso calc R 1 . . H
C1 0.5970(11) 0.2430(10) 0.5678(8) 0.070(3) Uani d . 1 . . C
C5 0.7730(12) 0.1220(10) 0.6685(8) 0.078(3) Uani d . 1 . . C
H5 0.8061 0.0373 0.7068 0.093 Uiso calc R 1 . . H
C15 1.0576(12) 0.3653(11) 0.6946(9) 0.081(2) Uani d U 1 . . C
H15A 0.9919 0.4351 0.7231 0.097 Uiso calc R 1 . . H
H15B 1.0979 0.4067 0.622 0.097 Uiso calc R 1 . . H
C6 0.6514(12) 0.1178(11) 0.6235(9) 0.077(3) Uani d . 1 . . C
H6 0.6042 0.0306 0.63 0.092 Uiso calc R 1 . . H
C2 0.6725(11) 0.3715(10) 0.5592(8) 0.069(2) Uani d . 1 . . C
H2 0.637 0.4571 0.5239 0.083 Uiso calc R 1 . . H
C10 -0.2513(14) 0.1150(14) 0.3247(10) 0.100(2) Uani d U 1 B . C
H10A -0.3334 0.1838 0.3297 0.12 Uiso calc R 1 . . H
H10B -0.292 0.0215 0.3635 0.12 Uiso calc R 1 . . H
C4 0.8496(11) 0.2489(11) 0.6591(7) 0.069(2) Uani d . 1 . . C
C20 1.650(5) 0.528(4) 0.856(6) 0.090(3) Uani d PDU 0.26(5) A 1 C
H20A 1.7372 0.5024 0.8076 0.108 Uiso calc PR 0.26(5) A 1 H
H20B 1.6346 0.4532 0.9187 0.108 Uiso calc PR 0.26(5) A 1 H
C21 1.684(6) 0.671(4) 0.880(5) 0.094(6) Uani d PDU 0.26(5) A 1 C
H21A 1.6028 0.6906 0.9341 0.113 Uiso calc PR 0.26(5) A 1 H
H21B 1.6873 0.7478 0.8187 0.113 Uiso calc PR 0.26(5) A 1 H
C22 1.839(4) 0.662(8) 0.914(4) 0.096(9) Uani d PDU 0.26(5) A 1 C
H22A 1.8653 0.7549 0.9207 0.116 Uiso calc PR 0.26(5) A 1 H
H22B 1.9165 0.6317 0.8637 0.116 Uiso calc PR 0.26(5) A 1 H
H22C 1.8304 0.595 0.9796 0.116 Uiso calc PR 0.26(5) A 1 H
C20A 1.638(2) 0.489(2) 0.8664(18) 0.090(2) Uani d PDU 0.74(5) A 2 C
H20C 1.5955 0.4362 0.9362 0.108 Uiso calc PR 0.74(5) A 2 H
H20D 1.7042 0.4254 0.8316 0.108 Uiso calc PR 0.74(5) A 2 H
C21A 1.732(2) 0.617(3) 0.8701(15) 0.106(7) Uani d PDU 0.74(5) A 2 C
H21C 1.7768 0.6681 0.8003 0.128 Uiso calc PR 0.74(5) A 2 H
H21D 1.6641 0.6828 0.9025 0.128 Uiso calc PR 0.74(5) A 2 H
C22A 1.8584(19) 0.569(5) 0.9308(16) 0.117(8) Uani d PDU 0.74(5) A 2 C
H22D 1.9187 0.6509 0.9285 0.14 Uiso calc PR 0.74(5) A 2 H
H22E 1.9227 0.5016 0.9006 0.14 Uiso calc PR 0.74(5) A 2 H
H22F 1.8133 0.5255 1.0013 0.14 Uiso calc PR 0.74(5) A 2 H
C19 1.5066(11) 0.5403(12) 0.8085(9) 0.088(2) Uani d DU 1 . . C
H19A 1.4344 0.5984 0.8449 0.106 Uiso calc PR 0.26(5) A 1 H
H19B 1.5366 0.5955 0.7379 0.106 Uiso calc PR 0.26(5) A 1 H
H19C 1.4406 0.603 0.8445 0.106 Uiso d PR 0.74(5) A 2 H
H19D 1.5499 0.5941 0.7392 0.106 Uiso d PR 0.74(5) A 2 H
C12 -0.314(3) 0.052(4) 0.1690(16) 0.118(3) Uani d PDU 0.406(13) B 3 C
H12A -0.4129 0.0502 0.2156 0.142 Uiso calc PR 0.406(13) B 3 H
H12B -0.289 -0.0459 0.1641 0.142 Uiso calc PR 0.406(13) B 3 H
C13 -0.324(3) 0.144(4) 0.0614(15) 0.123(3) Uani d PDU 0.406(13) B 3 C
H13A -0.4156 0.1184 0.0417 0.147 Uiso calc PR 0.406(13) B 3 H
H13B -0.331 0.2442 0.0639 0.147 Uiso calc PR 0.406(13) B 3 H
C14 -0.184(4) 0.123(4) -0.0189(19) 0.126(3) Uani d PDU 0.406(13) B 3 C
H14A -0.1851 0.1905 -0.0831 0.151 Uiso calc PR 0.406(13) B 3 H
H14B -0.1852 0.0273 -0.029 0.151 Uiso calc PR 0.406(13) B 3 H
H14C -0.0926 0.1368 0.0046 0.151 Uiso calc PR 0.406(13) B 3 H
C12A -0.3137(18) 0.077(3) 0.1570(12) 0.119(3) Uani d PDU 0.594(13) B 4 C
H12C -0.3846 0.1558 0.1479 0.143 Uiso calc PR 0.594(13) B 4 H
H12D -0.3711 -0.0078 0.1984 0.143 Uiso calc PR 0.594(13) B 4 H
C13A -0.234(2) 0.051(3) 0.0507(13) 0.123(3) Uani d PDU 0.594(13) B 4 C
H13C -0.1594 0.1263 0.0158 0.148 Uiso calc PR 0.594(13) B 4 H
H13D -0.1811 -0.0396 0.0602 0.148 Uiso calc PR 0.594(13) B 4 H
C14A -0.353(3) 0.049(3) -0.0155(14) 0.126(3) Uani d PDU 0.594(13) B 4 C
H14D -0.3009 0.0531 -0.0855 0.151 Uiso calc PR 0.594(13) B 4 H
H14E -0.4187 0.1298 -0.0135 0.151 Uiso calc PR 0.594(13) B 4 H
H14F -0.4123 -0.0378 0.011 0.151 Uiso calc PR 0.594(13) B 4 H
C11 -0.1916(15) 0.1119(14) 0.2120(9) 0.112(2) Uani d DU 1 . . C
H11A -0.1008 0.053 0.2062 0.134 Uiso calc PR 0.406(13) B 3 H
H11B -0.1632 0.2081 0.1717 0.134 Uiso calc PR 0.406(13) B 3 H
H11C -0.099 0.0553 0.2071 0.134 Uiso d PR 0.594(13) B 4 H
H11D -0.1635 0.2087 0.1728 0.134 Uiso d PR 0.594(13) B 4 H

loop_
_atom_site_aniso_label
_atom_site_aniso_U_11
_atom_site_aniso_U_22
_atom_site_aniso_U_33
_atom_site_aniso_U_12
_atom_site_aniso_U_13
_atom_site_aniso_U_23
Au1 0.0785(3) 0.0686(3) 0.0789(3) 0.0020(2) -0.0200(2) -0.01896(19)
C9 0.081(6) 0.073(5) 0.083(6) 0.001(5) -0.017(5) -0.010(5)
C7 0.069(6) 0.063(5) 0.087(6) 0.004(5) -0.013(5) -0.017(5)
N1 0.088(5) 0.086(4) 0.097(5) 0.000(4) -0.028(4) -0.011(4)
O1 0.083(5) 0.070(4) 0.093(5) -0.002(4) -0.029(4) -0.013(4)
C8 0.079(6) 0.067(5) 0.091(7) 0.001(5) -0.017(5) -0.024(5)
C16 0.078(4) 0.090(4) 0.083(4) 0.006(3) -0.021(3) -0.022(3)
C18 0.078(4) 0.096(4) 0.078(4) 0.002(3) -0.017(3) -0.020(4)
C17 0.078(4) 0.090(4) 0.079(4) 0.004(3) -0.020(3) -0.019(4)
C3 0.078(7) 0.057(5) 0.075(6) -0.005(5) -0.006(5) -0.020(5)
C1 0.067(6) 0.065(6) 0.080(7) 0.001(5) -0.014(5) -0.022(5)
C5 0.083(7) 0.059(6) 0.080(7) -0.003(5) -0.009(6) 0.000(5)
C15 0.076(5) 0.088(5) 0.082(5) 0.007(4) -0.020(4) -0.025(4)
C6 0.074(7) 0.068(6) 0.088(7) -0.004(5) -0.015(6) -0.020(5)
C2 0.068(6) 0.066(6) 0.076(6) 0.006(5) -0.015(5) -0.025(5)
C10 0.098(5) 0.096(5) 0.105(5) -0.002(4) -0.035(4) -0.010(4)
C4 0.072(6) 0.075(6) 0.062(6) 0.002(5) -0.020(5) -0.017(5)
C20 0.081(5) 0.107(6) 0.081(6) -0.007(5) -0.017(4) -0.018(5)
C21 0.085(10) 0.112(10) 0.083(11) -0.007(10) -0.013(10) -0.023(9)
C22 0.082(16) 0.12(2) 0.090(19) -0.014(16) -0.007(14) -0.029(17)
C20A 0.080(5) 0.108(6) 0.082(5) -0.008(5) -0.017(4) -0.017(5)
C21A 0.081(11) 0.161(19) 0.084(10) -0.042(11) -0.010(9) -0.040(11)
C22A 0.085(11) 0.16(2) 0.102(12) -0.021(12) -0.012(8) -0.034(13)
C19 0.081(4) 0.103(5) 0.080(5) -0.005(4) -0.018(4) -0.018(4)
C12 0.131(6) 0.119(6) 0.110(5) 0.004(5) -0.045(5) -0.018(5)
C13 0.136(6) 0.124(6) 0.111(5) 0.006(5) -0.045(5) -0.017(5)
C14 0.139(7) 0.128(7) 0.112(6) 0.007(6) -0.042(5) -0.016(5)
C12A 0.131(6) 0.119(6) 0.110(5) 0.005(5) -0.044(5) -0.017(5)
C13A 0.136(6) 0.124(6) 0.110(5) 0.007(5) -0.043(5) -0.018(5)
C14A 0.140(7) 0.128(7) 0.112(6) 0.007(6) -0.043(5) -0.018(5)
C11 0.121(5) 0.109(5) 0.108(5) 0.004(4) -0.040(4) -0.017(4)

loop_
_atom_type_symbol
_atom_type_description
_atom_type_scat_dispersion_real
_atom_type_scat_dispersion_imag
_atom_type_scat_source
C C 0.0181 0.0091 'International Tables Vol C Tables 4.2.6.8 and 6.1.1.4'
H H 0 0 'International Tables Vol C Tables 4.2.6.8 and 6.1.1.4'
N N 0.0311 0.018 'International Tables Vol C Tables 4.2.6.8 and 6.1.1.4'
O O 0.0492 0.0322 'International Tables Vol C Tables 4.2.6.8 and 6.1.1.4'
Au Au -4.4197 7.298 'International Tables Vol C Tables 4.2.6.8 and 6.1.1.4'

loop_
_geom_angle_atom_site_label_1
_geom_angle_atom_site_label_2
_geom_angle_atom_site_label_3
_geom_angle
_geom_angle_site_symmetry_1
_geom_angle_site_symmetry_3
C8 Au1 C9 176.6(4) . .
N1 C9 Au1 175.5(10) . .
C8 C7 C1 179.0(12) . .
C9 N1 C10 174.8(12) . .
C4 O1 C15 117.9(8) . .
C7 C8 Au1 176.2(11) . .
C15 C16 C17 114.8(9) . .
C15 C16 H16A 108.6 . .
C17 C16 H16A 108.6 . .
C15 C16 H16B 108.6 . .
C17 C16 H16B 108.6 . .
H16A C16 H16B 107.5 . .
C19 C18 C17 113.5(9) . .
C19 C18 H18A 108.9 . .
C17 C18 H18A 108.9 . .
C19 C18 H18B 108.9 . .
C17 C18 H18B 108.9 . .
H18A C18 H18B 107.7 . .
C16 C17 C18 114.9(9) . .
C16 C17 H17A 108.5 . .
C18 C17 H17A 108.5 . .
C16 C17 H17B 108.5 . .
C18 C17 H17B 108.5 . .
H17A C17 H17B 107.5 . .
C2 C3 C4 121.7(9) . .
C2 C3 H3 119.2 . .
C4 C3 H3 119.2 . .
C6 C1 C2 117.9(9) . .
C6 C1 C7 119.6(9) . .
C2 C1 C7 122.5(9) . .
C6 C5 C4 122.0(10) . .
C6 C5 H5 119 . .
C4 C5 H5 119 . .
O1 C15 C16 108.3(9) . .
O1 C15 H15A 110 . .
C16 C15 H15A 110 . .
O1 C15 H15B 110 . .
C16 C15 H15B 110 . .
H15A C15 H15B 108.4 . .
C5 C6 C1 120.4(10) . .
C5 C6 H6 119.8 . .
C1 C6 H6 119.8 . .
C3 C2 C1 120.6(9) . .
C3 C2 H2 119.7 . .
C1 C2 H2 119.7 . .
N1 C10 C11 109.7(10) . .
N1 C10 H10A 109.7 . .
C11 C10 H10A 109.7 . .
N1 C10 H10B 109.7 . .
C11 C10 H10B 109.7 . .
H10A C10 H10B 108.2 . .
O1 C4 C3 126.4(9) . .
O1 C4 C5 116.2(9) . .
C3 C4 C5 117.4(9) . .
C19 C20 C21 110.6(10) . .
C19 C20 H20A 109.5 . .
C21 C20 H20A 109.5 . .
C19 C20 H20B 109.5 . .
C21 C20 H20B 109.5 . .
H20A C20 H20B 108.1 . .
C20 C21 C22 109.9(10) . .
C20 C21 H21A 109.7 . .
C22 C21 H21A 109.7 . .
C20 C21 H21B 109.7 . .
C22 C21 H21B 109.7 . .
H21A C21 H21B 108.2 . .
C21 C22 H22A 109.5 . .
C21 C22 H22B 109.5 . .
H22A C22 H22B 109.5 . .
C21 C22 H22C 109.5 . .
H22A C22 H22C 109.5 . .
H22B C22 H22C 109.5 . .
C21A C20A C19 110.4(8) . .
C21A C20A H20C 109.6 . .
C19 C20A H20C 109.6 . .
C21A C20A H20D 109.6 . .
C19 C20A H20D 109.6 . .
H20C C20A H20D 108.1 . .
C22A C21A C20A 111.2(9) . .
C22A C21A H21C 109.4 . .
C20A C21A H21C 109.4 . .
C22A C21A H21D 109.4 . .
C20A C21A H21D 109.4 . .
H21C C21A H21D 108 . .
C21A C22A H22D 109.5 . .
C21A C22A H22E 109.5 . .
H22D C22A H22E 109.5 . .
C21A C22A H22F 109.5 . .
H22D C22A H22F 109.5 . .
H22E C22A H22F 109.5 . .
C18 C19 C20 123.2(17) . .
C18 C19 C20A 109.3(10) . .
C20 C19 C20A 14.2(18) . .
C18 C19 H19A 106.5 . .
C20 C19 H19A 106.5 . .
C20A C19 H19A 111.1 . .
C18 C19 H19B 106.5 . .
C20 C19 H19B 106.5 . .
C20A C19 H19B 116.4 . .
H19A C19 H19B 106.5 . .
C18 C19 H19C 110.7 . .
C20 C19 H19C 103.5 . .
C20A C19 H19C 108.8 . .
H19A C19 H19C 4.2 . .
H19B C19 H19C 105.1 . .
C18 C19 H19D 110.4 . .
C20 C19 H19D 99.3 . .
C20A C19 H19D 109.1 . .
H19A C19 H19D 110.5 . .
H19B C19 H19D 7.3 . .
H19C C19 H19D 108.6 . .
C11 C12 C13 110.3(10) . .
C11 C12 H12A 109.6 . .
C13 C12 H12A 109.6 . .
C11 C12 H12B 109.6 . .
C13 C12 H12B 109.6 . .
H12A C12 H12B 108.1 . .
C14 C13 C12 110.9(10) . .
C14 C13 H13A 109.5 . .
C12 C13 H13A 109.5 . .
C14 C13 H13B 109.5 . .
C12 C13 H13B 109.5 . .
H13A C13 H13B 108.1 . .
C13 C14 H14A 109.5 . .
C13 C14 H14B 109.5 . .
H14A C14 H14B 109.5 . .
C13 C14 H14C 109.5 . .
H14A C14 H14C 109.5 . .
H14B C14 H14C 109.5 . .
C11 C12A C13A 109.1(9) . .
C11 C12A H12C 109.9 . .
C13A C12A H12C 109.9 . .
C11 C12A H12D 109.9 . .
C13A C12A H12D 109.9 . .
H12C C12A H12D 108.3 . .
C14A C13A C12A 110.3(9) . .
C14A C13A H13C 109.6 . .
C12A C13A H13C 109.6 . .
C14A C13A H13D 109.6 . .
C12A C13A H13D 109.6 . .
H13C C13A H13D 108.1 . .
C13A C14A H14D 109.5 . .
C13A C14A H14E 109.5 . .
H14D C14A H14E 109.5 . .
C13A C14A H14F 109.5 . .
H14D C14A H14F 109.5 . .
H14E C14A H14F 109.5 . .
C10 C11 C12A 114.4(10) . .
C10 C11 C12 110.5(14) . .
C12A C11 C12 9.7(19) . .
C10 C11 H11A 109.5 . .
C12A C11 H11A 114.7 . .
C12 C11 H11A 109.5 . .
C10 C11 H11B 109.5 . .
C12A C11 H11B 99.9 . .
C12 C11 H11B 109.5 . .
H11A C11 H11B 108.1 . .
C10 C11 H11C 108.7 . .
C12A C11 H11C 116.6 . .
C12 C11 H11C 111.5 . .
H11A C11 H11C 1.9 . .
H11B C11 H11C 107 . .
C10 C11 H11D 108.6 . .
C12A C11 H11D 100.6 . .
C12 C11 H11D 110.2 . .
H11A C11 H11D 108.4 . .
H11B C11 H11D 1 . .
H11C C11 H11D 107.3 . .

loop_
_geom_bond_atom_site_label_1
_geom_bond_atom_site_label_2
_geom_bond_site_symmetry_2
_geom_bond_distance
Au1 C8 . 1.966(11)
Au1 C9 . 1.966(12)
C9 N1 . 1.155(13)
C7 C8 . 1.197(14)
C7 C1 . 1.442(14)
N1 C10 . 1.414(14)
O1 C4 . 1.365(11)
O1 C15 . 1.430(12)
C16 C15 . 1.495(13)
C16 C17 . 1.504(14)
C16 H16A . 0.97
C16 H16B . 0.97
C18 C19 . 1.506(13)
C18 C17 . 1.530(14)
C18 H18A . 0.97
C18 H18B . 0.97
C17 H17A . 0.97
C17 H17B . 0.97
C3 C2 . 1.364(13)
C3 C4 . 1.376(13)
C3 H3 . 0.93
C1 C6 . 1.390(13)
C1 C2 . 1.400(12)
C5 C6 . 1.359(14)
C5 C4 . 1.389(13)
C5 H5 . 0.93
C15 H15A . 0.97
C15 H15B . 0.97
C6 H6 . 0.93
C2 H2 . 0.93
C10 C11 . 1.523(17)
C10 H10A . 0.97
C10 H10B . 0.97
C20 C19 . 1.536(10)
C20 C21 . 1.537(10)
C20 H20A . 0.97
C20 H20B . 0.97
C21 C22 . 1.541(10)
C21 H21A . 0.97
C21 H21B . 0.97
C22 H22A . 0.96
C22 H22B . 0.96
C22 H22C . 0.96
C20A C21A . 1.534(9)
C20A C19 . 1.546(9)
C20A H20C . 0.97
C20A H20D . 0.97
C21A C22A . 1.530(9)
C21A H21C . 0.97
C21A H21D . 0.97
C22A H22D . 0.96
C22A H22E . 0.96
C22A H22F . 0.96
C19 H19A . 0.97
C19 H19B . 0.97
C19 H19C . 0.97
C19 H19D . 0.97
C12 C11 . 1.535(10)
C12 C13 . 1.540(10)
C12 H12A . 0.97
C12 H12B . 0.97
C13 C14 . 1.522(10)
C13 H13A . 0.97
C13 H13B . 0.97
C14 H14A . 0.96
C14 H14B . 0.96
C14 H14C . 0.96
C12A C11 . 1.532(9)
C12A C13A . 1.545(10)
C12A H12C . 0.97
C12A H12D . 0.97
C13A C14A . 1.526(9)
C13A H13C . 0.97
C13A H13D . 0.97
C14A H14D . 0.96
C14A H14E . 0.96
C14A H14F . 0.96
C11 H11A . 0.97
C11 H11B . 0.97
C11 H11C . 0.97
C11 H11D . 0.97

loop_
_geom_torsion_atom_site_label_1
_geom_torsion_atom_site_label_2
_geom_torsion_atom_site_label_3
_geom_torsion_atom_site_label_4
_geom_torsion
_geom_torsion_site_symmetry_1
_geom_torsion_site_symmetry_2
_geom_torsion_site_symmetry_3
_geom_torsion_site_symmetry_4
C8 Au1 C9 N1 -18(19) . . . .
Au1 C9 N1 C10 -4E1(2) . . . .
C1 C7 C8 Au1 3E1(8) . . . .
C9 Au1 C8 C7 -64(18) . . . .
C15 C16 C17 C18 -177.8(9) . . . .
C19 C18 C17 C16 -176.7(9) . . . .
C8 C7 C1 C6 2E1(7) . . . .
C8 C7 C1 C2 -16E1(7) . . . .
C4 O1 C15 C16 -179.3(8) . . . .
C17 C16 C15 O1 -176.9(9) . . . .
C4 C5 C6 C1 -1.5(16) . . . .
C2 C1 C6 C5 0.7(15) . . . .
C7 C1 C6 C5 -176.9(10) . . . .
C4 C3 C2 C1 -3.2(15) . . . .
C6 C1 C2 C3 1.6(14) . . . .
C7 C1 C2 C3 179.2(9) . . . .
C9 N1 C10 C11 -26(13) . . . .
C15 O1 C4 C3 -0.8(14) . . . .
C15 O1 C4 C5 177.6(9) . . . .
C2 C3 C4 O1 -179.4(9) . . . .
C2 C3 C4 C5 2.3(15) . . . .
C6 C5 C4 O1 -178.5(9) . . . .
C6 C5 C4 C3 0.0(16) . . . .
C19 C20 C21 C22 -173(4) . . . .
C19 C20A C21A C22A 177.8(16) . . . .
C17 C18 C19 C20 -178(3) . . . .
C17 C18 C19 C20A 178.8(13) . . . .
C21 C20 C19 C18 -162(4) . . . .
C21 C20 C19 C20A -150(18) . . . .
C21A C20A C19 C18 179.2(16) . . . .
C21A C20A C19 C20 10(13) . . . .
C11 C12 C13 C14 72(3) . . . .
C11 C12A C13A C14A -167.5(19) . . . .
N1 C10 C11 C12A -177.9(16) . . . .
N1 C10 C11 C12 172.5(17) . . . .
C13A C12A C11 C10 -170.1(18) . . . .
C13A C12A C11 C12 -102(12) . . . .
C13 C12 C11 C10 135.2(18) . . . .
C13 C12 C11 C12A 20(9) . . . .
